data_1552200
loop_
_publ_author_name
'Sun, Na'
'Wang, Shi-Qiang'
'Zou, Ruqiang'
'Cui, Wen-Gang'
'Zhang, Anqi'
'Zhang, Tianzhen'
'Li, Qi'
'Zhuang, Zhan-Zhong'
'Zhang, Ying-Hui'
'Xu, Jialiang'
'Zaworotko, Michael J.'
'Bu, Xian-He'

_publ_section_title
;
 Benchmark selectivity p-xylene separation by a non-porous molecular solid
 through liquid or vapor extraction
;
_journal_name_full 'Chemical Science'
_journal_paper_doi 10.1039/C9SC02621E
_journal_year 2019
_chemical_formula_moiety '2(C26 H20 Ag N8), 2(Cl O4), 2(C8 H10)'
_chemical_formula_sum 'C68 H60 Ag2 Cl2 N16 O8'
_chemical_formula_weight 1515.96
_space_group_crystal_system monoclinic
_space_group_IT_number 14
_space_group_name_Hall '-P 2ybc'
_space_group_name_H-M_alt 'P 1 21/c 1'
_symmetry_space_group_name_Hall '-P 2ybc'
_symmetry_space_group_name_H-M 'P 1 21/c 1'
_atom_sites_solution_hydrogens geom
_audit_block_doi 10.5517/ccdc.csd.cc21f60q
_audit_creation_date 2018-10-22
_audit_creation_method
;
Olex2 1.2
(compiled 2018.05.29 svn.r3508 for OlexSys, GUI svn.r5506)
;
_audit_update_record
;
2019-01-25 deposited with the CCDC.    2019-08-13 downloaded from the CCDC.
;
_cell_angle_alpha 90
_cell_angle_beta 97.7230(10)
_cell_angle_gamma 90
_cell_formula_units_Z 4
_cell_length_a 13.99950(10)
_cell_length_b 23.1335(3)
_cell_length_c 20.7862(2)
_cell_measurement_reflns_used 22953
_cell_measurement_temperature 100.00(10)
_cell_measurement_theta_max 73.8570
_cell_measurement_theta_min 2.8550
_cell_volume 6670.70(12)
_computing_cell_refinement 'CrysAlisPro 1.171.39.33c (Rigaku OD, 2017)'
_computing_data_collection 'CrysAlisPro 1.171.39.33c (Rigaku OD, 2017)'
_computing_data_reduction 'CrysAlisPro 1.171.39.33c (Rigaku OD, 2017)'
_computing_molecular_graphics 'Olex2 (Dolomanov et al., 2009)'
_computing_publication_material 'Olex2 (Dolomanov et al., 2009)'
_computing_structure_refinement 'ShelXL (Sheldrick, 2015)'
_diffrn_ambient_environment N~2~
_diffrn_ambient_temperature 100.00(10)
_diffrn_detector 'CCD plate'
_diffrn_measured_fraction_theta_full 0.999
_diffrn_measured_fraction_theta_max 0.969
_diffrn_measurement_details
;
List of Runs (angles in degrees, time in seconds):

  # Type    Start    End  Width  t~exp~   \w     \q     \k     \f   Frames
#--------------------------------------------------------------------------
  1  \w     24.00  89.00   0.50    0.50    --    0.00  77.00-150.00  130
  2  \w    -35.00  21.00   0.50    0.50    --    0.00  77.00-150.00  112
  3  \w    -53.00  25.00   0.50    0.50    --    0.00  19.00-180.00  156
  4  \w    -21.00   4.00   0.50    0.50    --    0.00  57.00  60.00   50
  5  \w     67.00 145.00   0.50    0.50    --   95.80  61.00 150.00  156
  6  \w     14.00  83.00   0.50    0.50    --   95.80 -45.00   0.00  138
  7  \w     93.00 152.00   0.50    0.50    --   95.80  45.00-150.00  118
  8  \w      9.00 125.00   0.50    0.50    --   95.80 -61.00   0.00  232
  9  \w     89.00 171.00   0.50    0.50    --   95.80  45.00 -90.00  164
 10  \w     83.00 137.00   0.50    0.50    --   95.80  45.00-180.00  108
 11  \w     78.00 178.00   0.50    0.50    --   95.80  45.00-120.00  200
;
_diffrn_measurement_device 'four-circle diffractometer'
_diffrn_measurement_device_type 'XtaLAB AFC12 (RINC): Kappa single'
_diffrn_measurement_method '\w scans'
_diffrn_orient_matrix_type 'CrysAlisPro convention (1999,Acta A55,543-557)'
_diffrn_orient_matrix_UB_11 0.0349242000
_diffrn_orient_matrix_UB_12 0.0257614000
_diffrn_orient_matrix_UB_13 -0.0611014000
_diffrn_orient_matrix_UB_21 0.0532873000
_diffrn_orient_matrix_UB_22 0.0481103000
_diffrn_orient_matrix_UB_23 0.0416350000
_diffrn_orient_matrix_UB_31 0.0909170000
_diffrn_orient_matrix_UB_32 -0.0381876000
_diffrn_orient_matrix_UB_33 0.0112867000
_diffrn_radiation_monochromator mirror
_diffrn_radiation_probe x-ray
_diffrn_radiation_type CuK\a
_diffrn_radiation_wavelength 1.54184
_diffrn_reflns_av_R_equivalents 0.0276
_diffrn_reflns_av_unetI/netI 0.0308
_diffrn_reflns_Laue_measured_fraction_full 0.999
_diffrn_reflns_Laue_measured_fraction_max 0.969
_diffrn_reflns_limit_h_max 17
_diffrn_reflns_limit_h_min -14
_diffrn_reflns_limit_k_max 28
_diffrn_reflns_limit_k_min -14
_diffrn_reflns_limit_l_max 23
_diffrn_reflns_limit_l_min -25
_diffrn_reflns_number 37953
_diffrn_reflns_point_group_measured_fraction_full 0.999
_diffrn_reflns_point_group_measured_fraction_max 0.969
_diffrn_reflns_theta_full 67.684
_diffrn_reflns_theta_max 74.299
_diffrn_reflns_theta_min 2.872
_diffrn_source 'Rotating-anode X-ray tube (dual wavelength)'
_diffrn_source_type 'Rigaku (Cu) X-ray DW Source'
_exptl_absorpt_coefficient_mu 6.010
_exptl_absorpt_correction_T_max 1.00000
_exptl_absorpt_correction_T_min 0.55215
_exptl_absorpt_correction_type multi-scan
_exptl_absorpt_process_details
;
CrysAlisPro 1.171.39.33c (Rigaku Oxford Diffraction, 2017)
Empirical absorption correction using spherical harmonics,
 implemented in SCALE3 ABSPACK scaling algorithm.
;
_exptl_crystal_colour colorless
_exptl_crystal_density_diffrn 1.509
_exptl_crystal_description block
_exptl_crystal_F_000 3088
_exptl_crystal_size_max 0.03
_exptl_crystal_size_mid 0.03
_exptl_crystal_size_min 0.02
_platon_squeeze_details
;
TITL lin_a.res in P2(1)/c
CELL   13.9995   23.1335   20.7862     90.00     97.72     90.00
SPGR P21/c
# Solvent Accessible Volume =     603.0
# Electrons Found in S.A.V. =     150.3
# Note: Atoms in Void as Cxxx and Qxxx all others
Q101 0.780 0.442 0.278 !      10.74 eA-3
Q102 0.780 0.435 0.346 !       4.23 eA-3
C103 0.017 0.513 0.453 !       3.70 eA-3
C104 0.094 0.553 0.466 !       3.34 eA-3
Q105 0.269 0.935 0.285 !       3.33 eA-3
Q106 0.297 0.302 0.310 !       2.90 eA-3
C107 0.891 0.451 0.465 !       2.90 eA-3
C108 0.055 0.986 0.062 !       2.83 eA-3
C109 0.251 0.894 0.017 !       2.65 eA-3
C110 0.044 0.986 0.037 !       2.59 eA-3
Q111 0.191 0.286 0.190 !       2.57 eA-3
C112 0.810 0.412 0.436 !       2.42 eA-3
C113 0.846 0.083 0.077 !       2.29 eA-3
Q114 0.799 0.488 0.248 !       1.83 eA-3
Q115 0.755 0.113 0.173 !       1.76 eA-3
Q116 0.751 0.250 0.004 !       1.62 eA-3
Q117 0.738 0.159 0.284 !       1.54 eA-3
C118 0.219 0.631 0.470 !       1.42 eA-3
Q119 0.704 0.488 0.233 !       1.38 eA-3
C120 0.205 0.585 0.469 !       1.36 eA-3
Q121 0.778 0.392 0.236 !       1.34 eA-3
Q122 0.720 0.441 0.157 !       1.20 eA-3
Q123 0.674 0.231 0.011 !       1.09 eA-3
Q124 0.932 0.203 0.000 !       1.08 eA-3
Q125 0.468 0.228 0.499 !       1.07 eA-3
Q126 0.279 0.593 0.270 !       1.06 eA-3
Q127 0.723 0.394 0.250 !       1.04 eA-3
Q128 0.937 0.163 0.002 !       1.03 eA-3
Q129 0.982 0.126-0.005 !       1.01 eA-3
Q130 0.189 0.283 0.141 !       1.01 eA-3
Q131 0.826 0.066 0.300 !       0.97 eA-3
Q132 0.885 0.460 0.266 !       0.96 eA-3
Q133 0.667 0.080 0.263 !       0.96 eA-3
Q134 0.391 0.285 0.499 !       0.93 eA-3
Q135 0.405 0.316 0.020 !       0.92 eA-3
C136 0.139 0.964 0.092 !       0.92 eA-3
Q137 0.474 0.914 0.050 !       0.88 eA-3
Q138 0.360 0.204 0.316 !       0.87 eA-3
Q139 0.877 0.706 0.311 !       0.87 eA-3
Q140 0.140 0.048 0.388 !       0.85 eA-3
Q141 0.092 0.327 0.498 !       0.85 eA-3
Q142 0.858 0.166 0.002 !       0.83 eA-3
Q143 0.607 0.331-0.003 !       0.79 eA-3
Q144 0.138 0.759 0.343 !       0.77 eA-3
Q145 0.311 0.446 0.443 !       0.76 eA-3
Q146 0.596 0.275 0.017 !       0.76 eA-3
Q147 0.211 0.266 0.162 !       0.75 eA-3
Q148 0.373 0.433 0.425 !       0.75 eA-3
Q149 0.373 0.058 0.919 !       0.75 eA-3
C150 0.954 0.082 0.012 !       0.75 eA-3
C151 0.035 0.923 0.999 !       0.74 eA-3
Q152 0.437 0.115 0.500 !       0.74 eA-3
Q153 0.749 0.924 0.328 !       0.72 eA-3
Q154 0.580 0.560 0.485 !       0.71 eA-3
Q155 0.860 0.936 0.439 !       0.71 eA-3
Q156 0.299 0.642 0.020 !       0.68 eA-3
Q157 0.404 0.353 0.000 !       0.67 eA-3
Q158 0.313 0.289 0.375 !       0.67 eA-3
Q159 0.907 0.488 0.377 !       0.67 eA-3
Q160 0.516 0.372 0.009 !       0.67 eA-3
Q161 0.676 0.937 0.155 !       0.67 eA-3
Q162 0.199 0.588 0.233 !       0.66 eA-3
Q163 0.996 0.415 0.061 !       0.65 eA-3
Q164 0.158 0.943 0.188 !       0.65 eA-3
C165 0.852 0.128 0.048 !       0.64 eA-3
Q166 0.054 0.112 0.000 !       0.63 eA-3
C167 0.029 0.033 0.015 !       0.62 eA-3
Q168 0.363 0.042 0.096 !       0.62 eA-3
Q169 0.338 0.979 0.234 !       0.61 eA-3
C170 0.840 0.138 0.076 !       0.61 eA-3
Q171 0.240 0.899 0.483 !       0.60 eA-3
Q172 0.813 0.406 0.312 !       0.60 eA-3
Q173 0.013 0.286 0.155 !       0.60 eA-3
Q174 0.825 0.927 0.343 !       0.60 eA-3
Q175 0.252 0.172 0.247 !       0.60 eA-3
C176 0.813 0.290 0.501 !       0.59 eA-3
Q177 0.830 0.072 0.238 !       0.59 eA-3
Q178 0.748 0.115 0.329 !       0.58 eA-3
Q179 0.112 0.261 0.330 !       0.57 eA-3
Q180 0.911 0.563 0.016 !       0.57 eA-3
Q181 1.001 0.644 0.340 !       0.57 eA-3
Q182 0.358 0.953 0.394 !       0.56 eA-3
Q183 0.979 0.673 0.330 !       0.56 eA-3
Q184 0.247 0.022 0.252 !       0.56 eA-3
Q185 0.342 0.892 0.217 !       0.55 eA-3
Q186 0.619 0.766 0.328 !       0.55 eA-3
Q187 0.832 0.971 0.154 !       0.55 eA-3
Q188 0.155 0.892 0.279 !       0.54 eA-3
Q189 0.684 0.404 0.202 !       0.54 eA-3
Q190 0.578 0.351 0.364 !       0.53 eA-3
Q191 0.235 0.233 0.019 !       0.53 eA-3
Q192 0.308 0.587 0.027 !       0.52 eA-3
Q193 0.172 0.014 0.265 !       0.52 eA-3
Q194 0.335 0.131 0.323 !       0.52 eA-3
Q195 0.044 0.211 0.000 !       0.51 eA-3
Q196 0.133 0.789 0.360 !       0.51 eA-3
C197 0.860 0.042 0.064 !       0.51 eA-3
Q198 0.101 0.370 0.301 !       0.51 eA-3
Q199 0.578 0.603 0.192 !       0.51 eA-3
;
_refine_diff_density_max 1.886
_refine_diff_density_min -1.585
_refine_diff_density_rms 0.132
_refine_ls_extinction_method none
_refine_ls_goodness_of_fit_ref 1.060
_refine_ls_hydrogen_treatment constr
_refine_ls_matrix_type full
_refine_ls_number_parameters 868
_refine_ls_number_reflns 13191
_refine_ls_number_restraints 46
_refine_ls_restrained_S_all 1.061
_refine_ls_R_factor_all 0.0785
_refine_ls_R_factor_gt 0.0750
_refine_ls_shift/su_max 0.001
_refine_ls_shift/su_mean 0.000
_refine_ls_structure_factor_coef Fsqd
_refine_ls_weighting_details 'w=1/[\s^2^(Fo^2^)+(0.0997P)^2^+31.8068P] where P=(Fo^2^+2Fc^2^)/3'
_refine_ls_weighting_scheme calc
_refine_ls_wR_factor_gt 0.2077
_refine_ls_wR_factor_ref 0.2104
_reflns_Friedel_coverage 0.000
_reflns_number_gt 12107
_reflns_number_total 13191
_reflns_threshold_expression 'I > 2\s(I)'
_cod_data_source_file c9sc02621e2.cif
_cod_data_source_block o-xylene@M_sq
_cod_database_code 1552200
_shelx_shelxl_version_number 2014/7
_shelx_space_group_comment
;
The symmetry employed for this shelxl refinement is uniquely defined
by the following loop, which should always be used as a source of
symmetry information in preference to the above space-group names.
They are only intended as comments.
;
_shelx_estimated_absorpt_t_max 0.889
_shelx_estimated_absorpt_t_min 0.840
_reflns_odcompleteness_completeness 99.89
_reflns_odcompleteness_iscentric 1
_reflns_odcompleteness_theta 66.97
_olex2_refinement_description
;
1. Fixed Uiso
 At 1.2 times of:
  All C(H) groups, All C(H,H) groups
 At 1.5 times of:
  All C(H,H,H) groups
2. Restrained distances
 C64-C65
 1.45 with sigma of 0.02
 O1-O3
 2.4 with sigma of 0.02
 O1-O2
 2.4 with sigma of 0.02
 O1-Cl1
 1.47 with sigma of 0.02
3. Uiso/Uaniso restraints and constraints
C62 \\sim C63 \\sim C64 \\sim C65 \\sim C66 \\sim C67: within 1.7A with sigma
of 0.001 and sigma for terminal atoms of 0.002
Uanis(O1) \\sim Ueq: with sigma of 0.001 and sigma for terminal atoms of 0.002
: with sigma of 0.001 and sigma for terminal atoms of 0.002
4. Others
 Fixed Sof: Cl1(0.6) Cl1A(0.4)
5.a Secondary CH2 refined with riding coordinates:
 C35(H35A,H35B), C44(H44A,H44B), C9(H9A,H9B), C18(H18A,H18B)
5.b Aromatic/amide H refined with riding coordinates:
 C27(H27), C28(H28), C29(H29), C30(H30), C33(H33), C34(H34), C38(H38),
 C39(H39), C40(H40), C42(H42), C45(H45), C46(H46), C49(H49), C50(H50), C51(H51),
  C52(H52), C1(H1), C2(H2), C3(H3), C4(H4), C7(H7), C8(H8), C12(H12), C13(H13),
 C14(H14), C15(H15), C19(H19), C20(H20), C23(H23), C24(H24), C25(H25), C26(H26),
  C55(H55), C56(H56), C57(H57), C58(H58), C63(H63), C64(H64), C65(H65), C66(H66)
5.c Idealised Me refined as rotating group:
 C53(H53A,H53B,H53C), C60(H60A,H60B,H60C), C61(H61A,H61B,H61C), C68(H68A,H68B,
 H68C)
;
_platon_squeeze_void_probe_radius 1.20
_olex2_submission_special_instructions 'No special instructions were received'
_oxdiff_exptl_absorpt_empirical_details
;
Empirical correction (ABSPACK) includes:
- Absorption correction using spherical harmonics
- Frame scaling
;
_oxdiff_exptl_absorpt_empirical_full_max 1.375
_oxdiff_exptl_absorpt_empirical_full_min 0.767

loop_
_space_group_symop_operation_xyz
'x, y, z'
'-x, y+1/2, -z+1/2'
'-x, -y, -z'
'x, -y-1/2, z-1/2'

loop_
_atom_site_label
_atom_site_type_symbol
_atom_site_fract_x
_atom_site_fract_y
_atom_site_fract_z
_atom_site_U_iso_or_equiv
_atom_site_adp_type
_atom_site_occupancy
_atom_site_site_symmetry_order
_atom_site_calc_flag
_atom_site_refinement_flags_posn
_atom_site_refinement_flags_adp
_atom_site_refinement_flags_occupancy
Ag1 Ag 0.70890(3) 0.71890(2) 0.65683(2) 0.04874(16) Uani 1 1 d . . .
N9 N 0.8931(3) 0.73866(18) 0.66094(19) 0.0301(8) Uani 1 1 d . . .
N10 N 0.7907(3) 0.63771(17) 0.67179(18) 0.0271(8) Uani 1 1 d . . .
N11 N 0.7603(3) 0.58277(18) 0.67205(18) 0.0306(9) Uani 1 1 d . . .
N12 N 0.6595(3) 0.55718(16) 0.55345(18) 0.0253(8) Uani 1 1 d . . .
N13 N 0.4623(3) 0.58530(16) 0.52594(18) 0.0256(8) Uani 1 1 d . . .
N14 N 0.4356(3) 0.66216(18) 0.64398(19) 0.0300(8) Uani 1 1 d . . .
N15 N 0.5128(3) 0.69830(18) 0.65227(19) 0.0294(8) Uani 1 1 d . . .
N16 N 0.6279(3) 0.7999(2) 0.6607(2) 0.0395(10) Uani 1 1 d . . .
C27 C 0.6784(5) 0.8487(3) 0.6636(4) 0.0602(19) Uani 1 1 d . . .
H27 H 0.7437 0.8461 0.6597 0.072 Uiso 1 1 calc R . .
C28 C 0.6408(4) 0.9031(3) 0.6720(4) 0.0545(17) Uani 1 1 d . . .
H28 H 0.6795 0.9359 0.6745 0.065 Uiso 1 1 calc R . .
C29 C 0.5440(4) 0.9067(2) 0.6764(3) 0.0412(12) Uani 1 1 d . . .
H29 H 0.5157 0.9422 0.6830 0.049 Uiso 1 1 calc R . .
C30 C 0.4890(4) 0.8569(2) 0.6711(3) 0.0356(11) Uani 1 1 d . . .
H30 H 0.4231 0.8589 0.6728 0.043 Uiso 1 1 calc R . .
C31 C 0.5326(3) 0.8037(2) 0.6630(2) 0.0280(9) Uani 1 1 d . . .
C32 C 0.4740(3) 0.7510(2) 0.6559(2) 0.0273(9) Uani 1 1 d . . .
C33 C 0.3731(4) 0.7482(2) 0.6507(3) 0.0370(11) Uani 1 1 d . . .
H33 H 0.3302 0.7787 0.6522 0.044 Uiso 1 1 calc R . .
C34 C 0.3517(4) 0.6907(2) 0.6430(3) 0.0387(12) Uani 1 1 d . . .
H34 H 0.2905 0.6743 0.6380 0.046 Uiso 1 1 calc R . .
C35 C 0.4488(4) 0.5999(2) 0.6387(2) 0.0307(10) Uani 1 1 d . . .
H35A H 0.3862 0.5814 0.6298 0.037 Uiso 1 1 calc R . .
H35B H 0.4806 0.5851 0.6797 0.037 Uiso 1 1 calc R . .
C36 C 0.5080(3) 0.58491(19) 0.5855(2) 0.0248(9) Uani 1 1 d . . .
C37 C 0.5152(3) 0.57202(18) 0.4769(2) 0.0229(8) Uani 1 1 d . . .
C38 C 0.4695(4) 0.5723(2) 0.4118(2) 0.0307(10) Uani 1 1 d . . .
H38 H 0.4044 0.5815 0.4024 0.037 Uiso 1 1 calc R . .
C39 C 0.5219(4) 0.5590(2) 0.3632(2) 0.0331(11) Uani 1 1 d . . .
H39 H 0.4921 0.5595 0.3204 0.040 Uiso 1 1 calc R . .
C40 C 0.6208(4) 0.5443(2) 0.3763(2) 0.0340(11) Uani 1 1 d . . .
H40 H 0.6554 0.5354 0.3424 0.041 Uiso 1 1 calc R . .
C41 C 0.6143(3) 0.55734(19) 0.4908(2) 0.0240(9) Uani 1 1 d . . .
C42 C 0.6657(4) 0.5433(2) 0.4394(2) 0.0312(10) Uani 1 1 d . . .
H42 H 0.7305 0.5333 0.4481 0.037 Uiso 1 1 calc R . .
C43 C 0.6085(3) 0.57092(19) 0.5992(2) 0.0249(9) Uani 1 1 d . . .
C44 C 0.6583(3) 0.5704(2) 0.6688(2) 0.0312(10) Uani 1 1 d . . .
H44A H 0.6286 0.5989 0.6939 0.037 Uiso 1 1 calc R . .
H44B H 0.6500 0.5327 0.6878 0.037 Uiso 1 1 calc R . .
C45 C 0.8342(4) 0.5461(2) 0.6737(2) 0.0357(11) Uani 1 1 d . . .
H45 H 0.8302 0.5059 0.6736 0.043 Uiso 1 1 calc R . .
C46 C 0.9173(4) 0.5783(2) 0.6757(2) 0.0347(11) Uani 1 1 d . . .
H46 H 0.9802 0.5648 0.6776 0.042 Uiso 1 1 calc R . .
C47 C 0.8864(3) 0.6360(2) 0.6741(2) 0.0265(9) Uani 1 1 d . . .
C48 C 0.9434(3) 0.6892(2) 0.6727(2) 0.0264(9) Uani 1 1 d . . .
C49 C 1.0432(4) 0.6873(2) 0.6827(2) 0.0321(10) Uani 1 1 d . . .
H49 H 1.0752 0.6523 0.6914 0.038 Uiso 1 1 calc R . .
C50 C 1.0946(4) 0.7380(3) 0.6796(2) 0.0365(11) Uani 1 1 d . . .
H50 H 1.1617 0.7379 0.6860 0.044 Uiso 1 1 calc R . .
C51 C 1.0436(4) 0.7890(2) 0.6667(3) 0.0362(11) Uani 1 1 d . . .
H51 H 1.0758 0.8240 0.6647 0.043 Uiso 1 1 calc R . .
C52 C 0.9443(4) 0.7871(2) 0.6570(3) 0.0365(11) Uani 1 1 d . . .
H52 H 0.9109 0.8214 0.6472 0.044 Uiso 1 1 calc R . .
Ag2 Ag 0.78102(3) 0.79050(2) 0.33954(2) 0.04602(15) Uani 1 1 d . . .
N1 N 0.8558(3) 0.70885(18) 0.3264(2) 0.0349(10) Uani 1 1 d . . .
N2 N 0.9720(3) 0.80898(17) 0.33979(18) 0.0278(8) Uani 1 1 d . . .
N3 N 1.0493(3) 0.84519(17) 0.35164(19) 0.0286(8) Uani 1 1 d . . .
N4 N 1.0263(3) 0.91911(16) 0.47178(19) 0.0260(8) Uani 1 1 d . . .
N5 N 0.8280(3) 0.94586(16) 0.44908(18) 0.0255(8) Uani 1 1 d . . .
N6 N 0.7231(3) 0.92543(17) 0.33034(18) 0.0282(8) Uani 1 1 d . . .
N7 N 0.6948(3) 0.86989(16) 0.32872(18) 0.0264(8) Uani 1 1 d . . .
N8 N 0.5957(3) 0.76741(18) 0.3375(2) 0.0328(9) Uani 1 1 d . . .
C1 C 0.8025(5) 0.6612(2) 0.3182(4) 0.0514(16) Uani 1 1 d . . .
H1 H 0.7365 0.6644 0.3194 0.062 Uiso 1 1 calc R . .
C2 C 0.8399(5) 0.6066(3) 0.3081(4) 0.0548(17) Uani 1 1 d . . .
H2 H 0.8003 0.5742 0.3029 0.066 Uiso 1 1 calc R . .
C3 C 0.9380(5) 0.6022(3) 0.3061(3) 0.0534(17) Uani 1 1 d . . .
H3 H 0.9659 0.5667 0.2990 0.064 Uiso 1 1 calc R . .
C4 C 0.9938(5) 0.6516(3) 0.3147(3) 0.0493(15) Uani 1 1 d . . .
H4 H 1.0598 0.6494 0.3134 0.059 Uiso 1 1 calc R . .
C5 C 0.9516(4) 0.7044(2) 0.3254(2) 0.0300(10) Uani 1 1 d . . .
C6 C 1.0110(4) 0.7566(2) 0.3362(2) 0.0285(10) Uani 1 1 d . . .
C7 C 1.1121(4) 0.7591(2) 0.3455(2) 0.0345(11) Uani 1 1 d . . .
H7 H 1.1552 0.7285 0.3451 0.041 Uiso 1 1 calc R . .
C8 C 1.1334(4) 0.8166(2) 0.3551(2) 0.0331(10) Uani 1 1 d . . .
H8 H 1.1946 0.8328 0.3626 0.040 Uiso 1 1 calc R . .
C9 C 1.0360(3) 0.9069(2) 0.3582(2) 0.0289(10) Uani 1 1 d . . .
H9A H 1.0029 0.9222 0.3178 0.035 Uiso 1 1 calc R . .
H9B H 1.0985 0.9255 0.3667 0.035 Uiso 1 1 calc R . .
C10 C 0.9782(3) 0.92067(19) 0.4127(2) 0.0256(9) Uani 1 1 d . . .
C11 C 0.9762(3) 0.93095(19) 0.5222(2) 0.0247(9) Uani 1 1 d . . .
C12 C 1.0244(4) 0.9303(2) 0.5867(2) 0.0313(10) Uani 1 1 d . . .
H12 H 1.0900 0.9220 0.5945 0.038 Uiso 1 1 calc R . .
C13 C 0.9744(4) 0.9417(2) 0.6369(2) 0.0342(11) Uani 1 1 d . . .
H13 H 1.0063 0.9410 0.6792 0.041 Uiso 1 1 calc R . .
C14 C 0.8748(4) 0.9547(2) 0.6261(2) 0.0327(10) Uani 1 1 d . . .
H14 H 0.8420 0.9623 0.6612 0.039 Uiso 1 1 calc R . .
C15 C 0.8261(4) 0.9563(2) 0.5639(2) 0.0285(9) Uani 1 1 d . . .
H15 H 0.7607 0.9651 0.5570 0.034 Uiso 1 1 calc R . .
C16 C 0.8762(3) 0.94436(19) 0.5109(2) 0.0246(9) Uani 1 1 d . . .
C17 C 0.8775(3) 0.93455(18) 0.4016(2) 0.0238(9) Uani 1 1 d . . .
C18 C 0.8252(3) 0.9383(2) 0.3329(2) 0.0300(10) Uani 1 1 d . . .
H18A H 0.8328 0.9768 0.3161 0.036 Uiso 1 1 calc R . .
H18B H 0.8540 0.9112 0.3055 0.036 Uiso 1 1 calc R . .
C19 C 0.6487(4) 0.9616(2) 0.3315(2) 0.0328(10) Uani 1 1 d . . .
H19 H 0.6518 1.0017 0.3332 0.039 Uiso 1 1 calc R . .
C20 C 0.5667(4) 0.9282(2) 0.3296(2) 0.0319(10) Uani 1 1 d . . .
H20 H 0.5036 0.9409 0.3293 0.038 Uiso 1 1 calc R . .
C21 C 0.5993(3) 0.8707(2) 0.3282(2) 0.0257(9) Uani 1 1 d . . .
C22 C 0.5444(3) 0.8161(2) 0.3264(2) 0.0271(9) Uani 1 1 d . . .
C23 C 0.4440(3) 0.8168(2) 0.3138(2) 0.0319(10) Uani 1 1 d . . .
H23 H 0.4107 0.8514 0.3064 0.038 Uiso 1 1 calc R . .
C24 C 0.3952(4) 0.7649(2) 0.3126(2) 0.0358(11) Uani 1 1 d . . .
H24 H 0.3284 0.7639 0.3037 0.043 Uiso 1 1 calc R . .
C25 C 0.4478(4) 0.7140(2) 0.3248(2) 0.0341(11) Uani 1 1 d . . .
H25 H 0.4169 0.6784 0.3243 0.041 Uiso 1 1 calc R . .
C26 C 0.5464(4) 0.7179(2) 0.3375(3) 0.0382(12) Uani 1 1 d . . .
H26 H 0.5811 0.6840 0.3468 0.046 Uiso 1 1 calc R . .
Cl1 Cl 0.74512(13) 0.43977(8) 0.23381(9) 0.0246(3) Uiso 0.6 1 d D . P
Cl1A Cl 0.7751(2) 0.44139(12) 0.27150(16) 0.0327(6) Uani 0.4 1 d . . P
O1 O 0.8452(3) 0.4682(2) 0.2570(2) 0.0591(12) Uani 1 1 d D U .
O2 O 0.6742(4) 0.4706(2) 0.2516(2) 0.0757(16) Uani 1 1 d D . .
O3 O 0.7560(3) 0.38220(19) 0.2553(2) 0.0581(13) Uani 1 1 d D . .
O4 O 0.7328(4) 0.4385(3) 0.1649(3) 0.0786(16) Uani 1 1 d . . .
Cl2 Cl 0.24202(7) 0.60270(5) 0.24590(5) 0.0277(2) Uani 1 1 d . . .
O5 O 0.2479(4) 0.6046(3) 0.1760(2) 0.0747(16) Uani 1 1 d . . .
O6 O 0.1526(3) 0.57306(17) 0.2491(2) 0.0482(10) Uani 1 1 d . . .
O7 O 0.3222(3) 0.57029(19) 0.2728(3) 0.0629(14) Uani 1 1 d . . .
O8 O 0.2405(3) 0.6593(2) 0.2665(3) 0.0818(18) Uani 1 1 d . . .
C53 C 0.8772(8) 0.6316(3) 0.5091(4) 0.086(3) Uani 1 1 d . . .
H53A H 0.8410 0.6061 0.5331 0.129 Uiso 1 1 calc GR . .
H53B H 0.9418 0.6350 0.5310 0.129 Uiso 1 1 calc GR . .
H53C H 0.8788 0.6162 0.4663 0.129 Uiso 1 1 calc GR . .
C54 C 0.8294(7) 0.6913(3) 0.5040(3) 0.064(2) Uani 1 1 d . . .
C55 C 0.7343(7) 0.7017(3) 0.5099(3) 0.064(2) Uani 1 1 d . . .
H55 H 0.6955 0.6705 0.5177 0.077 Uiso 1 1 calc R . .
C56 C 0.6947(8) 0.7546(4) 0.5051(4) 0.076(2) Uani 1 1 d . . .
H56 H 0.6298 0.7590 0.5093 0.092 Uiso 1 1 calc R . .
C57 C 0.7475(7) 0.8018(4) 0.4941(3) 0.067(2) Uani 1 1 d . . .
H57 H 0.7199 0.8384 0.4906 0.080 Uiso 1 1 calc R . .
C58 C 0.8445(6) 0.7938(3) 0.4882(3) 0.0592(19) Uani 1 1 d . . .
H58 H 0.8811 0.8257 0.4797 0.071 Uiso 1 1 calc R . .
C59 C 0.8887(6) 0.7403(3) 0.4945(3) 0.0629(19) Uani 1 1 d . . .
C60 C 0.9959(7) 0.7312(4) 0.4935(4) 0.078(2) Uani 1 1 d . . .
H60A H 1.0257 0.7675 0.4858 0.117 Uiso 1 1 calc GR . .
H60B H 1.0054 0.7046 0.4594 0.117 Uiso 1 1 calc GR . .
H60C H 1.0245 0.7158 0.5345 0.117 Uiso 1 1 calc GR . .
C61 C 0.2292(12) 0.6794(7) 0.0201(8) 0.167(6) Uiso 1 1 d . U .
H61A H 0.2421 0.7191 0.0105 0.250 Uiso 1 1 calc GR . .
H61B H 0.2163 0.6763 0.0641 0.250 Uiso 1 1 calc GR . .
H61C H 0.1742 0.6662 -0.0087 0.250 Uiso 1 1 calc GR . .
C62 C 0.3137(10) 0.6437(7) 0.0112(5) 0.1182(18) Uani 1 1 d . U .
C63 C 0.3049(10) 0.5849(6) 0.0233(5) 0.1188(18) Uani 1 1 d . U .
H63 H 0.2473 0.5688 0.0322 0.143 Uiso 1 1 calc R . .
C64 C 0.3922(9) 0.5496(6) 0.0211(5) 0.1199(18) Uani 1 1 d D U .
H64 H 0.3926 0.5112 0.0346 0.144 Uiso 1 1 calc R . .
C65 C 0.4766(9) 0.5733(6) -0.0013(5) 0.1201(18) Uani 1 1 d D U .
H65 H 0.5279 0.5492 -0.0073 0.144 Uiso 1 1 calc R . .
C66 C 0.4819(10) 0.6316(6) -0.0140(5) 0.1190(18) Uani 1 1 d . U .
H66 H 0.5373 0.6473 -0.0271 0.143 Uiso 1 1 calc R . .
C67 C 0.3959(10) 0.6699(6) -0.0063(5) 0.1181(18) Uani 1 1 d . U .
C68 C 0.3968(13) 0.7358(7) -0.0180(4) 0.194(10) Uani 1 1 d . . .
H68A H 0.4622 0.7494 -0.0130 0.291 Uiso 1 1 calc GR . .
H68B H 0.3624 0.7549 0.0129 0.291 Uiso 1 1 calc GR . .
H68C H 0.3663 0.7441 -0.0612 0.291 Uiso 1 1 calc GR . .

loop_
_atom_site_aniso_label
_atom_site_aniso_U_11
_atom_site_aniso_U_22
_atom_site_aniso_U_33
_atom_site_aniso_U_23
_atom_site_aniso_U_13
_atom_site_aniso_U_12
Ag1 0.0336(2) 0.0375(2) 0.0716(3) -0.01554(19) -0.00574(19) 0.00905(16)
N9 0.032(2) 0.029(2) 0.0285(19) -0.0014(16) 0.0006(16) 0.0005(17)
N10 0.0279(19) 0.028(2) 0.0239(18) 0.0011(15) -0.0014(15) -0.0021(16)
N11 0.033(2) 0.033(2) 0.0249(19) 0.0063(16) -0.0029(15) -0.0035(17)
N12 0.0236(18) 0.0219(18) 0.0301(19) 0.0001(15) 0.0024(15) -0.0051(14)
N13 0.0251(18) 0.0236(18) 0.0285(19) 0.0020(15) 0.0053(15) -0.0052(15)
N14 0.029(2) 0.034(2) 0.0282(19) 0.0006(16) 0.0100(16) -0.0043(17)
N15 0.033(2) 0.030(2) 0.0255(19) -0.0006(16) 0.0079(16) -0.0021(17)
N16 0.030(2) 0.033(2) 0.055(3) -0.015(2) 0.0058(19) 0.0023(18)
C27 0.035(3) 0.033(3) 0.114(6) -0.025(3) 0.016(3) -0.005(2)
C28 0.041(3) 0.031(3) 0.094(5) -0.020(3) 0.019(3) -0.005(2)
C29 0.046(3) 0.031(3) 0.048(3) -0.007(2) 0.011(2) 0.007(2)
C30 0.035(3) 0.036(3) 0.037(3) -0.003(2) 0.011(2) 0.005(2)
C31 0.033(2) 0.032(2) 0.020(2) -0.0029(18) 0.0070(17) 0.005(2)
C32 0.030(2) 0.036(3) 0.0162(19) 0.0006(17) 0.0060(16) -0.0001(19)
C33 0.030(3) 0.039(3) 0.044(3) 0.008(2) 0.014(2) 0.006(2)
C34 0.030(3) 0.042(3) 0.047(3) 0.004(2) 0.016(2) -0.002(2)
C35 0.033(2) 0.032(2) 0.029(2) 0.0029(19) 0.0106(19) -0.005(2)
C36 0.028(2) 0.022(2) 0.024(2) 0.0025(17) 0.0059(17) -0.0057(17)
C37 0.026(2) 0.0182(19) 0.024(2) 0.0004(16) 0.0014(16) -0.0084(16)
C38 0.031(2) 0.031(2) 0.028(2) -0.0007(19) -0.0026(18) -0.006(2)
C39 0.042(3) 0.033(3) 0.023(2) -0.0015(19) -0.0010(19) -0.012(2)
C40 0.043(3) 0.030(2) 0.030(2) -0.0085(19) 0.010(2) -0.009(2)
C41 0.024(2) 0.020(2) 0.028(2) -0.0007(17) 0.0042(17) -0.0061(17)
C42 0.033(2) 0.028(2) 0.033(2) -0.0039(19) 0.0055(19) -0.0055(19)
C43 0.030(2) 0.023(2) 0.021(2) 0.0037(16) 0.0027(17) -0.0056(17)
C44 0.032(2) 0.038(3) 0.022(2) 0.0063(19) -0.0010(18) -0.006(2)
C45 0.044(3) 0.029(2) 0.033(2) 0.008(2) 0.000(2) -0.001(2)
C46 0.034(3) 0.031(3) 0.037(3) 0.007(2) -0.001(2) 0.002(2)
C47 0.027(2) 0.032(2) 0.020(2) 0.0034(17) 0.0003(16) 0.0029(18)
C48 0.031(2) 0.029(2) 0.0179(19) -0.0001(17) -0.0003(17) 0.0001(19)
C49 0.030(2) 0.038(3) 0.028(2) 0.002(2) 0.0011(18) 0.002(2)
C50 0.028(2) 0.050(3) 0.031(2) -0.001(2) 0.0029(19) -0.002(2)
C51 0.037(3) 0.035(3) 0.036(3) 0.000(2) 0.002(2) -0.008(2)
C52 0.036(3) 0.029(3) 0.043(3) 0.000(2) -0.001(2) -0.003(2)
Ag2 0.0340(2) 0.0298(2) 0.0716(3) -0.00114(18) -0.00248(19) 0.00300(15)
N1 0.039(2) 0.027(2) 0.040(2) -0.0090(17) 0.0115(19) -0.0050(17)
N2 0.032(2) 0.027(2) 0.0260(18) -0.0006(15) 0.0074(15) -0.0079(16)
N3 0.030(2) 0.028(2) 0.0284(19) -0.0009(16) 0.0090(15) -0.0071(16)
N4 0.0262(19) 0.0203(18) 0.0313(19) 0.0019(15) 0.0029(15) -0.0063(15)
N5 0.0245(18) 0.0198(18) 0.0313(19) 0.0026(15) 0.0003(15) -0.0057(14)
N6 0.032(2) 0.027(2) 0.0234(18) 0.0055(15) -0.0027(15) -0.0051(16)
N7 0.0279(19) 0.0239(19) 0.0260(18) 0.0033(15) -0.0018(15) -0.0024(15)
N8 0.035(2) 0.027(2) 0.035(2) 0.0040(17) 0.0018(17) -0.0064(17)
C1 0.047(3) 0.029(3) 0.082(5) -0.016(3) 0.024(3) -0.011(2)
C2 0.056(4) 0.032(3) 0.083(5) -0.020(3) 0.034(3) -0.015(3)
C3 0.065(4) 0.030(3) 0.074(4) -0.018(3) 0.042(3) -0.006(3)
C4 0.051(3) 0.034(3) 0.071(4) -0.013(3) 0.036(3) -0.005(3)
C5 0.038(3) 0.028(2) 0.027(2) -0.0057(18) 0.0156(19) -0.004(2)
C6 0.036(2) 0.028(2) 0.024(2) -0.0028(18) 0.0138(18) -0.0054(19)
C7 0.036(3) 0.032(3) 0.039(3) 0.000(2) 0.015(2) 0.001(2)
C8 0.034(3) 0.034(3) 0.034(2) -0.003(2) 0.012(2) -0.005(2)
C9 0.031(2) 0.027(2) 0.030(2) 0.0016(18) 0.0115(19) -0.0064(19)
C10 0.028(2) 0.019(2) 0.030(2) 0.0001(17) 0.0050(18) -0.0065(17)
C11 0.028(2) 0.019(2) 0.026(2) 0.0025(16) -0.0009(17) -0.0082(17)
C12 0.032(2) 0.028(2) 0.032(2) -0.0008(19) -0.0037(19) -0.0077(19)
C13 0.042(3) 0.030(2) 0.028(2) 0.0001(19) -0.005(2) -0.013(2)
C14 0.045(3) 0.029(2) 0.026(2) -0.0018(18) 0.010(2) -0.008(2)
C15 0.032(2) 0.025(2) 0.029(2) -0.0004(18) 0.0042(18) -0.0059(19)
C16 0.027(2) 0.019(2) 0.028(2) 0.0010(17) 0.0017(17) -0.0059(17)
C17 0.027(2) 0.020(2) 0.024(2) 0.0021(16) 0.0019(17) -0.0060(17)
C18 0.030(2) 0.032(2) 0.026(2) 0.0074(19) -0.0016(18) -0.0065(19)
C19 0.039(3) 0.026(2) 0.033(2) 0.0045(19) 0.001(2) -0.002(2)
C20 0.032(2) 0.032(3) 0.031(2) 0.0037(19) 0.0007(19) -0.002(2)
C21 0.026(2) 0.030(2) 0.021(2) 0.0040(17) -0.0005(16) -0.0010(18)
C22 0.031(2) 0.031(2) 0.0181(19) 0.0013(17) -0.0011(17) -0.0059(19)
C23 0.028(2) 0.039(3) 0.028(2) -0.001(2) -0.0007(18) -0.002(2)
C24 0.029(2) 0.047(3) 0.031(2) -0.003(2) 0.0040(19) -0.008(2)
C25 0.039(3) 0.034(3) 0.029(2) -0.0016(19) 0.005(2) -0.012(2)
C26 0.038(3) 0.030(3) 0.046(3) 0.005(2) 0.001(2) -0.007(2)
Cl1A 0.0257(13) 0.0212(13) 0.0512(18) 0.0024(12) 0.0053(13) 0.0033(10)
O1 0.0622(14) 0.0579(14) 0.0568(14) 0.0005(9) 0.0068(9) -0.0043(9)
O2 0.107(4) 0.065(3) 0.054(3) -0.005(2) 0.002(3) 0.042(3)
O3 0.063(3) 0.029(2) 0.074(3) -0.0007(18) -0.023(2) 0.0020(18)
O4 0.087(4) 0.084(4) 0.065(3) -0.010(3) 0.011(3) 0.001(3)
Cl2 0.0287(5) 0.0221(5) 0.0325(5) 0.0014(4) 0.0048(4) 0.0028(4)
O5 0.063(3) 0.118(5) 0.042(2) 0.011(3) 0.005(2) -0.003(3)
O6 0.040(2) 0.033(2) 0.069(3) 0.0068(19) -0.0016(19) -0.0055(17)
O7 0.050(3) 0.039(2) 0.090(3) -0.001(2) -0.028(2) 0.016(2)
O8 0.051(3) 0.029(2) 0.158(5) -0.019(3) -0.014(3) 0.0014(19)
C53 0.137(9) 0.055(5) 0.061(5) 0.002(4) -0.005(5) -0.010(5)
C54 0.110(7) 0.049(4) 0.033(3) 0.001(3) 0.011(3) 0.003(4)
C55 0.093(6) 0.053(4) 0.043(4) -0.001(3) 0.000(4) -0.020(4)
C56 0.103(7) 0.069(5) 0.051(4) 0.009(4) -0.010(4) -0.010(5)
C57 0.089(6) 0.060(4) 0.050(4) 0.006(3) 0.001(4) -0.020(4)
C58 0.098(6) 0.047(4) 0.033(3) 0.007(3) 0.008(3) -0.012(4)
C59 0.098(6) 0.055(4) 0.037(3) 0.001(3) 0.015(3) -0.004(4)
C60 0.103(7) 0.096(6) 0.041(4) -0.002(4) 0.027(4) 0.001(5)
C62 0.131(4) 0.153(5) 0.071(2) -0.010(3) 0.014(3) -0.048(4)
C63 0.132(4) 0.153(5) 0.071(2) -0.010(3) 0.014(3) -0.048(4)
C64 0.133(4) 0.154(5) 0.073(2) -0.010(3) 0.013(3) -0.048(4)
C65 0.133(4) 0.154(5) 0.073(2) -0.009(3) 0.013(3) -0.048(4)
C66 0.132(4) 0.153(5) 0.071(2) -0.010(3) 0.013(3) -0.048(4)
C67 0.131(4) 0.153(5) 0.070(2) -0.010(3) 0.014(3) -0.048(4)
C68 0.33(2) 0.216(16) 0.036(5) 0.012(7) 0.016(8) -0.178(16)

loop_
_atom_type_symbol
_atom_type_description
_atom_type_scat_dispersion_real
_atom_type_scat_dispersion_imag
_atom_type_scat_source
C C 0.0181 0.0091 'International Tables Vol C Tables 4.2.6.8 and 6.1.1.4'
H H 0.0000 0.0000 'International Tables Vol C Tables 4.2.6.8 and 6.1.1.4'
Ag Ag 0.1306 4.2820 'International Tables Vol C Tables 4.2.6.8 and 6.1.1.4'
Cl Cl 0.3639 0.7018 'International Tables Vol C Tables 4.2.6.8 and 6.1.1.4'
N N 0.0311 0.0180 'International Tables Vol C Tables 4.2.6.8 and 6.1.1.4'
O O 0.0492 0.0322 'International Tables Vol C Tables 4.2.6.8 and 6.1.1.4'

loop_
_geom_angle_atom_site_label_1
_geom_angle_atom_site_label_2
_geom_angle_atom_site_label_3
_geom_angle
N10 Ag1 N9 69.61(14)
N16 Ag1 N9 111.22(15)
N16 Ag1 N10 169.82(16)
C48 N9 Ag1 110.3(3)
C52 N9 Ag1 132.8(3)
C52 N9 C48 116.8(4)
N11 N10 Ag1 130.6(3)
C47 N10 Ag1 122.1(3)
C47 N10 N11 106.8(4)
N10 N11 C44 119.9(4)
C45 N11 N10 111.0(4)
C45 N11 C44 129.1(4)
C43 N12 C41 117.6(4)
C36 N13 C37 117.1(4)
N15 N14 C35 120.7(4)
C34 N14 N15 112.2(4)
C34 N14 C35 127.1(4)
C32 N15 N14 104.2(4)
C27 N16 Ag1 116.8(4)
C27 N16 C31 117.9(5)
C31 N16 Ag1 125.2(4)
N16 C27 H27 117.7
N16 C27 C28 124.6(6)
C28 C27 H27 117.7
C27 C28 H28 121.4
C29 C28 C27 117.2(6)
C29 C28 H28 121.4
C28 C29 H29 120.3
C28 C29 C30 119.3(5)
C30 C29 H29 120.3
C29 C30 H30 120.1
C29 C30 C31 119.8(5)
C31 C30 H30 120.1
N16 C31 C30 120.9(5)
N16 C31 C32 119.2(4)
C30 C31 C32 119.9(4)
N15 C32 C31 122.4(4)
N15 C32 C33 111.4(4)
C33 C32 C31 126.2(5)
C32 C33 H33 127.6
C34 C33 C32 104.9(5)
C34 C33 H33 127.6
N14 C34 C33 107.3(5)
N14 C34 H34 126.3
C33 C34 H34 126.3
N14 C35 H35A 109.3
N14 C35 H35B 109.3
N14 C35 C36 111.8(4)
H35A C35 H35B 107.9
C36 C35 H35A 109.3
C36 C35 H35B 109.3
N13 C36 C35 116.3(4)
N13 C36 C43 121.8(4)
C43 C36 C35 121.9(4)
N13 C37 C38 119.3(4)
N13 C37 C41 120.8(4)
C38 C37 C41 120.0(4)
C37 C38 H38 120.4
C39 C38 C37 119.2(5)
C39 C38 H38 120.4
C38 C39 H39 119.3
C38 C39 C40 121.5(4)
C40 C39 H39 119.3
C39 C40 H40 120.1
C42 C40 C39 119.8(5)
C42 C40 H40 120.1
N12 C41 C37 120.6(4)
N12 C41 C42 120.2(4)
C42 C41 C37 119.2(4)
C40 C42 C41 120.4(5)
C40 C42 H42 119.8
C41 C42 H42 119.8
N12 C43 C36 122.1(4)
N12 C43 C44 117.7(4)
C36 C43 C44 120.2(4)
N11 C44 C43 111.5(4)
N11 C44 H44A 109.3
N11 C44 H44B 109.3
C43 C44 H44A 109.3
C43 C44 H44B 109.3
H44A C44 H44B 108.0
N11 C45 H45 126.1
N11 C45 C46 107.7(5)
C46 C45 H45 126.1
C45 C46 H46 127.5
C45 C46 C47 104.9(5)
C47 C46 H46 127.5
N10 C47 C46 109.5(4)
N10 C47 C48 121.2(4)
C46 C47 C48 129.2(4)
N9 C48 C47 116.3(4)
N9 C48 C49 123.1(5)
C49 C48 C47 120.5(4)
C48 C49 H49 120.5
C50 C49 C48 119.1(5)
C50 C49 H49 120.5
C49 C50 H50 120.9
C49 C50 C51 118.2(5)
C51 C50 H50 120.9
C50 C51 H51 120.5
C52 C51 C50 118.9(5)
C52 C51 H51 120.5
N9 C52 C51 123.8(5)
N9 C52 H52 118.1
C51 C52 H52 118.1
N7 Ag2 N1 166.78(16)
C1 N1 Ag2 117.4(4)
C1 N1 C5 118.5(5)
C5 N1 Ag2 124.0(3)
C6 N2 N3 104.3(4)
N2 N3 C9 120.9(4)
C8 N3 N2 112.0(4)
C8 N3 C9 127.1(4)
C10 N4 C11 117.3(4)
C17 N5 C16 117.3(4)
N7 N6 C18 118.8(4)
C19 N6 N7 111.7(4)
C19 N6 C18 129.5(4)
N6 N7 Ag2 129.9(3)
C21 N7 Ag2 123.3(3)
C21 N7 N6 106.2(4)
C26 N8 C22 117.1(5)
N1 C1 H1 118.2
N1 C1 C2 123.6(6)
C2 C1 H1 118.2
C1 C2 H2 121.1
C3 C2 C1 117.8(5)
C3 C2 H2 121.1
C2 C3 H3 120.6
C4 C3 C2 118.8(5)
C4 C3 H3 120.6
C3 C4 H4 119.9
C3 C4 C5 120.2(5)
C5 C4 H4 119.9
N1 C5 C4 121.0(5)
N1 C5 C6 118.7(4)
C4 C5 C6 120.4(5)
N2 C6 C5 121.9(4)
N2 C6 C7 111.5(4)
C7 C6 C5 126.6(5)
C6 C7 H7 127.6
C8 C7 C6 104.8(5)
C8 C7 H7 127.6
N3 C8 C7 107.4(4)
N3 C8 H8 126.3
C7 C8 H8 126.3
N3 C9 H9A 109.3
N3 C9 H9B 109.3
N3 C9 C10 111.6(4)
H9A C9 H9B 108.0
C10 C9 H9A 109.3
C10 C9 H9B 109.3
N4 C10 C9 115.8(4)
N4 C10 C17 121.6(4)
C17 C10 C9 122.6(4)
N4 C11 C12 119.7(4)
N4 C11 C16 120.8(4)
C12 C11 C16 119.5(4)
C11 C12 H12 120.2
C13 C12 C11 119.7(5)
C13 C12 H12 120.2
C12 C13 H13 119.4
C12 C13 C14 121.1(4)
C14 C13 H13 119.4
C13 C14 H14 119.7
C15 C14 C13 120.6(5)
C15 C14 H14 119.7
C14 C15 H15 120.3
C14 C15 C16 119.4(5)
C16 C15 H15 120.3
N5 C16 C11 120.7(4)
N5 C16 C15 119.6(4)
C15 C16 C11 119.7(4)
N5 C17 C10 122.2(4)
N5 C17 C18 117.5(4)
C10 C17 C18 120.3(4)
N6 C18 C17 111.8(4)
N6 C18 H18A 109.3
N6 C18 H18B 109.3
C17 C18 H18A 109.3
C17 C18 H18B 109.3
H18A C18 H18B 107.9
N6 C19 H19 126.4
N6 C19 C20 107.3(4)
C20 C19 H19 126.4
C19 C20 H20 127.5
C19 C20 C21 104.9(4)
C21 C20 H20 127.5
N7 C21 C20 109.9(4)
N7 C21 C22 120.4(4)
C20 C21 C22 129.7(4)
N8 C22 C21 116.7(4)
N8 C22 C23 123.1(5)
C23 C22 C21 120.2(4)
C22 C23 H23 120.7
C24 C23 C22 118.5(5)
C24 C23 H23 120.7
C23 C24 H24 120.5
C23 C24 C25 118.9(5)
C25 C24 H24 120.5
C24 C25 H25 120.9
C26 C25 C24 118.2(5)
C26 C25 H25 120.9
N8 C26 C25 124.2(5)
N8 C26 H26 117.9
C25 C26 H26 117.9
Cl1A Cl1 O1 51.5(3)
Cl1A Cl1 O2 90.9(3)
Cl1A Cl1 O3 74.1(3)
Cl1A Cl1 O4 157.1(4)
O2 Cl1 O1 111.3(4)
O2 Cl1 O3 118.6(4)
O2 Cl1 O4 107.5(4)
O3 Cl1 O1 104.2(3)
O3 Cl1 O4 107.1(3)
O4 Cl1 O1 107.6(3)
Cl1 Cl1A O1 96.3(4)
Cl1 Cl1A O2 56.8(3)
Cl1 Cl1A O3 71.5(3)
O1 Cl1A O2 115.9(4)
O1 Cl1A O3 123.8(4)
O3 Cl1A O2 102.6(3)
Cl1A O1 Cl1 32.21(19)
Cl1 O2 Cl1A 32.26(18)
Cl1 O3 Cl1A 34.42(17)
O6 Cl2 O5 103.1(3)
O7 Cl2 O5 105.2(3)
O7 Cl2 O6 112.4(3)
O8 Cl2 O5 106.5(4)
O8 Cl2 O6 112.9(3)
O8 Cl2 O7 115.4(3)
H53A C53 H53B 109.5
H53A C53 H53C 109.5
H53B C53 H53C 109.5
C54 C53 H53A 109.5
C54 C53 H53B 109.5
C54 C53 H53C 109.5
C55 C54 C53 124.8(8)
C55 C54 C59 117.4(7)
C59 C54 C53 117.8(8)
C54 C55 H55 118.4
C56 C55 C54 123.2(8)
C56 C55 H55 118.4
C55 C56 H56 119.4
C55 C56 C57 121.2(10)
C57 C56 H56 119.4
C56 C57 H57 121.1
C56 C57 C58 117.9(9)
C58 C57 H57 121.1
C57 C58 H58 118.6
C59 C58 C57 122.8(7)
C59 C58 H58 118.6
C54 C59 C60 119.0(7)
C58 C59 C54 117.4(8)
C58 C59 C60 123.7(7)
C59 C60 H60A 109.5
C59 C60 H60B 109.5
C59 C60 H60C 109.5
H60A C60 H60B 109.5
H60A C60 H60C 109.5
H60B C60 H60C 109.5
H61A C61 H61B 109.5
H61A C61 H61C 109.5
H61B C61 H61C 109.5
C62 C61 H61A 109.5
C62 C61 H61B 109.5
C62 C61 H61C 109.5
C63 C62 C61 115.7(13)
C63 C62 C67 124.7(15)
C67 C62 C61 119.6(15)
C62 C63 H63 121.9
C62 C63 C64 116.3(12)
C64 C63 H63 121.9
C63 C64 H64 119.4
C65 C64 C63 121.3(13)
C65 C64 H64 119.4
C64 C65 H65 119.9
C66 C65 C64 120.2(15)
C66 C65 H65 119.9
C65 C66 H66 120.4
C65 C66 C67 119.2(12)
C67 C66 H66 120.4
C62 C67 C66 117.9(14)
C62 C67 C68 119.7(15)
C66 C67 C68 122.4(12)
C67 C68 H68A 109.5
C67 C68 H68B 109.5
C67 C68 H68C 109.5
H68A C68 H68B 109.5
H68A C68 H68C 109.5
H68B C68 H68C 109.5

loop_
_geom_bond_atom_site_label_1
_geom_bond_atom_site_label_2
_geom_bond_distance
Ag1 N9 2.609(4)
Ag1 N10 2.200(4)
Ag1 N16 2.198(4)
N9 C48 1.348(6)
N9 C52 1.338(7)
N10 N11 1.340(6)
N10 C47 1.335(6)
N11 C44 1.449(6)
N11 C45 1.334(7)
N12 C41 1.370(6)
N12 C43 1.303(6)
N13 C36 1.316(6)
N13 C37 1.374(6)
N14 N15 1.359(6)
N14 C34 1.345(7)
N14 C35 1.457(6)
N15 C32 1.341(6)
N16 C27 1.330(8)
N16 C31 1.344(6)
C27 H27 0.9300
C27 C28 1.384(8)
C28 H28 0.9300
C28 C29 1.374(8)
C29 H29 0.9300
C29 C30 1.380(8)
C30 H30 0.9300
C30 C31 1.395(7)
C31 C32 1.466(7)
C32 C33 1.403(7)
C33 H33 0.9300
C33 C34 1.368(8)
C34 H34 0.9300
C35 H35A 0.9700
C35 H35B 0.9700
C35 C36 1.507(6)
C36 C43 1.435(6)
C37 C38 1.416(6)
C37 C41 1.420(6)
C38 H38 0.9300
C38 C39 1.361(7)
C39 H39 0.9300
C39 C40 1.417(8)
C40 H40 0.9300
C40 C42 1.376(7)
C41 C42 1.404(6)
C42 H42 0.9300
C43 C44 1.520(6)
C44 H44A 0.9700
C44 H44B 0.9700
C45 H45 0.9300
C45 C46 1.379(7)
C46 H46 0.9300
C46 C47 1.401(7)
C47 C48 1.470(7)
C48 C49 1.386(7)
C49 H49 0.9300
C49 C50 1.384(8)
C50 H50 0.9300
C50 C51 1.387(8)
C51 H51 0.9300
C51 C52 1.378(8)
C52 H52 0.9300
Ag2 N1 2.194(4)
Ag2 N7 2.193(4)
N1 C1 1.330(7)
N1 C5 1.348(7)
N2 N3 1.364(5)
N2 C6 1.335(6)
N3 C8 1.344(7)
N3 C9 1.447(6)
N4 C10 1.318(6)
N4 C11 1.365(6)
N5 C16 1.370(6)
N5 C17 1.307(6)
N6 N7 1.344(5)
N6 C18 1.453(6)
N6 C19 1.338(6)
N7 C21 1.335(6)
N8 C22 1.339(7)
N8 C26 1.337(6)
C1 H1 0.9300
C1 C2 1.394(8)
C2 H2 0.9300
C2 C3 1.383(9)
C3 H3 0.9300
C3 C4 1.381(8)
C4 H4 0.9300
C4 C5 1.388(7)
C5 C6 1.465(7)
C6 C7 1.405(7)
C7 H7 0.9300
C7 C8 1.371(7)
C8 H8 0.9300
C9 H9A 0.9700
C9 H9B 0.9700
C9 C10 1.512(6)
C10 C17 1.434(6)
C11 C12 1.417(6)
C11 C16 1.422(6)
C12 H12 0.9300
C12 C13 1.360(7)
C13 H13 0.9300
C13 C14 1.415(8)
C14 H14 0.9300
C14 C15 1.378(7)
C15 H15 0.9300
C15 C16 1.411(6)
C17 C18 1.517(6)
C18 H18A 0.9700
C18 H18B 0.9700
C19 H19 0.9300
C19 C20 1.380(7)
C20 H20 0.9300
C20 C21 1.408(7)
C21 C22 1.477(6)
C22 C23 1.395(7)
C23 H23 0.9300
C23 C24 1.379(7)
C24 H24 0.9300
C24 C25 1.393(8)
C25 H25 0.9300
C25 C26 1.373(8)
C26 H26 0.9300
Cl1 Cl1A 0.839(3)
Cl1 O1 1.564(5)
Cl1 O2 1.315(5)
Cl1 O3 1.407(5)
Cl1 O4 1.420(6)
Cl1A O1 1.231(5)
Cl1A O2 1.571(6)
Cl1A O3 1.427(5)
Cl2 O5 1.466(5)
Cl2 O6 1.436(4)
Cl2 O7 1.402(4)
Cl2 O8 1.379(5)
C53 H53A 0.9600
C53 H53B 0.9600
C53 H53C 0.9600
C53 C54 1.533(11)
C54 C55 1.375(12)
C54 C59 1.435(11)
C55 H55 0.9300
C55 C56 1.342(12)
C56 H56 0.9300
C56 C57 1.356(11)
C57 H57 0.9300
C57 C58 1.392(12)
C58 H58 0.9300
C58 C59 1.381(10)
C59 C60 1.518(12)
C60 H60A 0.9600
C60 H60B 0.9600
C60 H60C 0.9600
C61 H61A 0.9600
C61 H61B 0.9600
C61 H61C 0.9600
C61 C62 1.474(19)
C62 C63 1.392(17)
C62 C67 1.393(15)
C63 H63 0.9300
C63 C64 1.476(18)
C64 H64 0.9300
C64 C65 1.437(12)
C65 H65 0.9300
C65 C66 1.378(17)
C66 H66 0.9300
C66 C67 1.521(18)
C67 C68 1.545(19)
C68 H68A 0.9600
C68 H68B 0.9600
C68 H68C 0.9600

loop_
_platon_squeeze_void_nr
_platon_squeeze_void_average_x
_platon_squeeze_void_average_y
_platon_squeeze_void_average_z
_platon_squeeze_void_volume
_platon_squeeze_void_count_electrons
_platon_squeeze_void_content
1 0.000 0.000 0.000 295 75 ' '
2 0.000 0.500 0.500 295 75 ' '
